data_4001228
loop_
_publ_author_name
'Hector, Andrew L.'
'Levason, William'
'Reid, Gillian'
'Reid, Stuart D.'
'Webster, Michael'

_publ_section_title
;
 Evaluation of Group 4 Metal Bis-cyclopentadienyl Complexes with
 Selenolate and Tellurolate Ligands for CVD of ME2Films (E = Se or Te)
;
_journal_issue 15
_journal_name_full 'Chemistry of Materials'
_journal_page_first 5100
_journal_paper_doi 10.1021/cm800802g
_journal_volume 20
_journal_year 2008
_chemical_formula_moiety 'C18 H28 Se2 Ti'
_chemical_formula_sum 'C18 H28 Se2 Ti'
_chemical_formula_weight 450.22
_chemical_name_systematic
; 
 bis(eta5-cyclopentadienyl)bis(t-butylselenolato)titanium(IV)  
;
_space_group_IT_number 15
_symmetry_cell_setting monoclinic
_symmetry_Int_Tables_number 15
_symmetry_space_group_name_Hall '-C 2yc'
_symmetry_space_group_name_H-M 'C 1 2/c 1'
_atom_sites_solution_hydrogens geom
_atom_sites_solution_primary direct
_atom_sites_solution_secondary difmap
_audit_creation_date 2007-07-27
_audit_creation_method 'SHELXL-97 + hand edit'
_cell_angle_alpha 90.00
_cell_angle_beta 108.391(15)
_cell_angle_gamma 90.00
_cell_formula_units_Z 4
_cell_length_a 16.434(4)
_cell_length_b 9.3217(17)
_cell_length_c 12.668(2)
_cell_measurement_reflns_used 3517
_cell_measurement_temperature 120(2)
_cell_measurement_theta_max 27.48
_cell_measurement_theta_min 1.00
_cell_volume 1841.5(7)
_computing_structure_refinement 'SHELXL-97 (Sheldrick, 1997)'
_computing_structure_solution 'SHELXS-97 (Sheldrick, 1997)'
_diffrn_ambient_temperature 120(2)
_diffrn_measured_fraction_theta_full 0.919
_diffrn_measured_fraction_theta_max 0.919
_diffrn_measurement_device_type 'Bruker-Nonius 95mm CCD camera on \k-goniostat'
_diffrn_measurement_method '\f & \w scans'
_diffrn_radiation_monochromator graphite
_diffrn_radiation_source 'Bruker-Nonius FR591 rotating anode'
_diffrn_radiation_type MoK\a
_diffrn_radiation_wavelength 0.71073
_diffrn_reflns_av_R_equivalents 0.2555
_diffrn_reflns_av_sigmaI/netI 0.2605
_diffrn_reflns_limit_h_max 20
_diffrn_reflns_limit_h_min -20
_diffrn_reflns_limit_k_max 11
_diffrn_reflns_limit_k_min -12
_diffrn_reflns_limit_l_max 16
_diffrn_reflns_limit_l_min -16
_diffrn_reflns_number 14419
_diffrn_reflns_theta_full 28.20
_diffrn_reflns_theta_max 28.20
_diffrn_reflns_theta_min 2.55
_diffrn_standards_decay_% 0
_diffrn_standards_number 0
_exptl_absorpt_coefficient_mu 4.410
_exptl_absorpt_correction_T_max 1.0000
_exptl_absorpt_correction_T_min 0.5575
_exptl_absorpt_correction_type multi-scan
_exptl_absorpt_process_details 'G.M. Sheldrick, (2003). SADABS. Version 2.10. Bruker AXS Inc.'
_exptl_crystal_colour 'dark green'
_exptl_crystal_density_diffrn 1.624
_exptl_crystal_density_method 'not measured'
_exptl_crystal_description plate
_exptl_crystal_F_000 904
_exptl_crystal_size_max 0.20
_exptl_crystal_size_mid 0.08
_exptl_crystal_size_min 0.01
_refine_diff_density_max 0.767
_refine_diff_density_min -0.878
_refine_diff_density_rms 0.193
_refine_ls_extinction_method none
_refine_ls_goodness_of_fit_ref 1.004
_refine_ls_hydrogen_treatment noref
_refine_ls_matrix_type full
_refine_ls_number_parameters 94
_refine_ls_number_reflns 2088
_refine_ls_number_restraints 0
_refine_ls_restrained_S_all 1.004
_refine_ls_R_factor_all 0.2528
_refine_ls_R_factor_gt 0.0860
_refine_ls_shift/su_max 0.000
_refine_ls_shift/su_mean 0.000
_refine_ls_structure_factor_coef Fsqd
_refine_ls_weighting_details 'w=1/[\s^2^(Fo^2^)+(0.1074P)^2^+0.0000P] where P=(Fo^2^+2Fc^2^)/3'
_refine_ls_weighting_scheme calc
_refine_ls_wR_factor_gt 0.1780
_refine_ls_wR_factor_ref 0.2412
_reflns_number_gt 850
_reflns_number_total 2088
_reflns_threshold_expression I>2sigma(I)
_cod_data_source_file cm800802g-file002.cif
_cod_data_source_block 06sdr004
_cod_original_cell_volume 1841.5(6)
_cod_original_sg_symbol_H-M 'C 2/c'
_cod_database_code 4001228

loop_
_symmetry_equiv_pos_as_xyz
'x, y, z'
'-x, y, -z+1/2'
'x+1/2, y+1/2, z'
'-x+1/2, y+1/2, -z+1/2'
'-x, -y, -z'
'x, -y, z-1/2'
'-x+1/2, -y+1/2, -z'
'x+1/2, -y+1/2, z-1/2'

loop_
_atom_site_label
_atom_site_type_symbol
_atom_site_fract_x
_atom_site_fract_y
_atom_site_fract_z
_atom_site_U_iso_or_equiv
_atom_site_adp_type
_atom_site_occupancy
_atom_site_symmetry_multiplicity
_atom_site_calc_flag
_atom_site_refinement_flags
_atom_site_disorder_assembly
_atom_site_disorder_group
Ti1 Ti 0.0000 0.7367(3) 0.2500 0.0446(9) Uani 1 2 d S . .
Se1 Se 0.10082(8) 0.55987(12) 0.20227(9) 0.0444(5) Uani 1 1 d . A .
C1 C -0.0561(10) 0.7164(14) 0.0533(10) 0.057(4) Uani 1 1 d . . .
H1 H -0.0587 0.6265 0.0093 0.068 Uiso 1 1 calc R . .
C2 C 0.0098(9) 0.8212(15) 0.0757(10) 0.060(4) Uani 1 1 d . . .
H2 H 0.0619 0.8171 0.0512 0.073 Uiso 1 1 calc R . .
C3 C -0.0158(14) 0.9369(16) 0.1256(12) 0.082(5) Uani 1 1 d . . .
H3 H 0.0153 1.0304 0.1441 0.098 Uiso 1 1 calc R . .
C4 C -0.0939(15) 0.9073(18) 0.1365(12) 0.086(6) Uani 1 1 d . . .
H4 H -0.1302 0.9766 0.1621 0.103 Uiso 1 1 calc R . .
C5 C -0.1210(10) 0.7704(18) 0.0883(11) 0.072(4) Uani 1 1 d . . .
H5 H -0.1791 0.7271 0.0743 0.087 Uiso 1 1 calc R . .
C6 C 0.1650(8) 0.4142(14) 0.3141(11) 0.057(4) Uani 1 1 d . . .
C7A C 0.1649(19) 0.269(3) 0.248(3) 0.066(4) Uani 0.508(13) 1 d P A 1
H7A H 0.1959 0.1946 0.3003 0.099 Uiso 0.508(13) 1 calc PR A 1
H7B H 0.1931 0.2846 0.1916 0.099 Uiso 0.508(13) 1 calc PR A 1
H7C H 0.1057 0.2375 0.2122 0.099 Uiso 0.508(13) 1 calc PR A 1
C8A C 0.2642(17) 0.457(3) 0.363(3) 0.066(4) Uani 0.508(13) 1 d P A 1
H8A H 0.2947 0.3846 0.4173 0.099 Uiso 0.508(13) 1 calc PR A 1
H8B H 0.2696 0.5508 0.3993 0.099 Uiso 0.508(13) 1 calc PR A 1
H8C H 0.2891 0.4613 0.3021 0.099 Uiso 0.508(13) 1 calc PR A 1
C9A C 0.1355(18) 0.384(3) 0.409(2) 0.066(4) Uani 0.508(13) 1 d P A 1
H9A H 0.1727 0.3111 0.4560 0.099 Uiso 0.508(13) 1 calc PR A 1
H9B H 0.0765 0.3474 0.3818 0.099 Uiso 0.508(13) 1 calc PR A 1
H9C H 0.1373 0.4717 0.4515 0.099 Uiso 0.508(13) 1 calc PR A 1
C7B C 0.2005(19) 0.329(3) 0.247(3) 0.066(4) Uani 0.492(13) 1 d P A 2
H7D H 0.2345 0.2512 0.2921 0.099 Uiso 0.492(13) 1 calc PR A 2
H7E H 0.2374 0.3884 0.2175 0.099 Uiso 0.492(13) 1 calc PR A 2
H7F H 0.1542 0.2880 0.1853 0.099 Uiso 0.492(13) 1 calc PR A 2
C8B C 0.2200(19) 0.483(3) 0.419(2) 0.066(4) Uani 0.492(13) 1 d P A 2
H8D H 0.2503 0.4085 0.4714 0.099 Uiso 0.492(13) 1 calc PR A 2
H8E H 0.1840 0.5390 0.4525 0.099 Uiso 0.492(13) 1 calc PR A 2
H8F H 0.2618 0.5464 0.4023 0.099 Uiso 0.492(13) 1 calc PR A 2
C9B C 0.0937(18) 0.319(3) 0.345(3) 0.066(4) Uani 0.492(13) 1 d P A 2
H9D H 0.1222 0.2453 0.3993 0.099 Uiso 0.492(13) 1 calc PR A 2
H9E H 0.0568 0.2718 0.2771 0.099 Uiso 0.492(13) 1 calc PR A 2
H9F H 0.0588 0.3803 0.3758 0.099 Uiso 0.492(13) 1 calc PR A 2

loop_
_atom_site_aniso_label
_atom_site_aniso_U_11
_atom_site_aniso_U_22
_atom_site_aniso_U_33
_atom_site_aniso_U_23
_atom_site_aniso_U_13
_atom_site_aniso_U_12
Ti1 0.066(2) 0.0345(18) 0.0306(17) 0.000 0.0109(16) 0.000
Se1 0.0478(8) 0.0485(8) 0.0358(7) -0.0010(6) 0.0117(6) -0.0038(7)
C1 0.094(12) 0.051(9) 0.021(6) 0.009(6) 0.011(7) 0.011(9)
C2 0.083(11) 0.063(10) 0.032(7) 0.018(7) 0.013(7) -0.018(9)
C3 0.157(19) 0.046(10) 0.042(9) 0.005(7) 0.031(11) 0.007(11)
C4 0.161(19) 0.066(13) 0.042(9) 0.027(8) 0.047(11) 0.063(12)
C5 0.082(12) 0.089(13) 0.035(8) 0.025(8) 0.003(8) 0.023(10)
C6 0.058(9) 0.060(9) 0.057(9) -0.007(7) 0.025(7) 0.002(7)
C7A 0.050(9) 0.060(9) 0.073(8) 0.008(7) -0.002(6) 0.018(6)
C8A 0.050(9) 0.060(9) 0.073(8) 0.008(7) -0.002(6) 0.018(6)
C9A 0.050(9) 0.060(9) 0.073(8) 0.008(7) -0.002(6) 0.018(6)
C7B 0.050(9) 0.060(9) 0.073(8) 0.008(7) -0.002(6) 0.018(6)
C8B 0.050(9) 0.060(9) 0.073(8) 0.008(7) -0.002(6) 0.018(6)
C9B 0.050(9) 0.060(9) 0.073(8) 0.008(7) -0.002(6) 0.018(6)

loop_
_atom_type_symbol
_atom_type_description
_atom_type_scat_dispersion_real
_atom_type_scat_dispersion_imag
_atom_type_scat_source
C C 0.0033 0.0016 'International Tables Vol C Tables 4.2.6.8 and 6.1.1.4'
H H 0.0000 0.0000 'International Tables Vol C Tables 4.2.6.8 and 6.1.1.4'
Ti Ti 0.2776 0.4457 'International Tables Vol C Tables 4.2.6.8 and 6.1.1.4'
Se Se -0.0929 2.2259 'International Tables Vol C Tables 4.2.6.8 and 6.1.1.4'

loop_
_geom_angle_atom_site_label_1
_geom_angle_atom_site_label_2
_geom_angle_atom_site_label_3
_geom_angle
_geom_angle_site_symmetry_1
_geom_angle_site_symmetry_3
C4 Ti1 C4 95.3(11) 2 .
C4 Ti1 C1 130.9(5) 2 .
C4 Ti1 C1 56.8(5) . .
C4 Ti1 C1 56.8(5) 2 2
C4 Ti1 C1 130.9(5) . 2
C1 Ti1 C1 170.9(6) . 2
C4 Ti1 C5 34.9(5) 2 2
C4 Ti1 C5 130.0(8) . 2
C1 Ti1 C5 148.7(5) . 2
C1 Ti1 C5 33.5(5) 2 2
C4 Ti1 C5 130.0(8) 2 .
C4 Ti1 C5 34.9(5) . .
C1 Ti1 C5 33.5(5) . .
C1 Ti1 C5 148.7(5) 2 .
C5 Ti1 C5 164.8(8) 2 .
C4 Ti1 C2 55.8(5) 2 2
C4 Ti1 C2 96.8(5) . 2
C1 Ti1 C2 151.1(5) . 2
C1 Ti1 C2 34.6(4) 2 2
C5 Ti1 C2 56.3(5) 2 2
C5 Ti1 C2 117.9(5) . 2
C4 Ti1 C2 96.8(5) 2 .
C4 Ti1 C2 55.8(5) . .
C1 Ti1 C2 34.6(4) . .
C1 Ti1 C2 151.1(5) 2 .
C5 Ti1 C2 117.9(5) 2 .
C5 Ti1 C2 56.3(5) . .
C2 Ti1 C2 141.6(7) 2 .
C4 Ti1 C3 33.2(6) 2 2
C4 Ti1 C3 77.9(6) . 2
C1 Ti1 C3 132.5(5) . 2
C1 Ti1 C3 56.5(5) 2 2
C5 Ti1 C3 56.3(6) 2 2
C5 Ti1 C3 110.5(7) . 2
C2 Ti1 C3 33.4(5) 2 2
C2 Ti1 C3 108.9(6) . 2
C4 Ti1 C3 77.9(6) 2 .
C4 Ti1 C3 33.2(6) . .
C1 Ti1 C3 56.5(5) . .
C1 Ti1 C3 132.5(5) 2 .
C5 Ti1 C3 110.5(7) 2 .
C5 Ti1 C3 56.3(6) . .
C2 Ti1 C3 108.9(6) 2 .
C2 Ti1 C3 33.4(5) . .
C3 Ti1 C3 78.1(7) 2 .
C4 Ti1 Se1 129.9(4) 2 2
C4 Ti1 Se1 103.4(6) . 2
C1 Ti1 Se1 97.6(4) . 2
C1 Ti1 Se1 76.4(4) 2 2
C5 Ti1 Se1 108.1(4) 2 2
C5 Ti1 Se1 82.0(4) . 2
C2 Ti1 Se1 75.9(4) 2 2
C2 Ti1 Se1 132.1(3) . 2
C3 Ti1 Se1 106.9(5) 2 2
C3 Ti1 Se1 135.7(5) . 2
C4 Ti1 Se1 103.4(6) 2 .
C4 Ti1 Se1 129.9(4) . .
C1 Ti1 Se1 76.4(4) . .
C1 Ti1 Se1 97.6(4) 2 .
C5 Ti1 Se1 82.0(4) 2 .
C5 Ti1 Se1 108.1(4) . .
C2 Ti1 Se1 132.1(3) 2 .
C2 Ti1 Se1 75.9(4) . .
C3 Ti1 Se1 135.7(5) 2 .
C3 Ti1 Se1 106.9(5) . .
Se1 Ti1 Se1 99.14(11) 2 .
C6 Se1 Ti1 120.5(4) . .
C5 C1 C2 107.7(13) . .
C5 C1 Ti1 73.5(8) . .
C2 C1 Ti1 73.5(7) . .
C5 C1 H1 125.8 . .
C2 C1 H1 125.8 . .
Ti1 C1 H1 125.8 . .
C3 C2 C1 107.9(15) . .
C3 C2 Ti1 73.6(8) . .
C1 C2 Ti1 71.9(7) . .
C3 C2 H2 125.9 . .
C1 C2 H2 125.9 . .
Ti1 C2 H2 125.9 . .
C4 C3 C2 108.7(16) . .
C4 C3 Ti1 71.7(9) . .
C2 C3 Ti1 73.0(7) . .
C4 C3 H3 125.5 . .
C2 C3 H3 125.5 . .
Ti1 C3 H3 125.5 . .
C3 C4 C5 108.4(15) . .
C3 C4 Ti1 75.1(10) . .
C5 C4 Ti1 73.4(8) . .
C3 C4 H4 125.4 . .
C5 C4 H4 125.4 . .
Ti1 C4 H4 125.4 . .
C1 C5 C4 107.3(16) . .
C1 C5 Ti1 72.9(8) . .
C4 C5 Ti1 71.7(9) . .
C1 C5 H5 126.2 . .
C4 C5 H5 126.2 . .
Ti1 C5 H5 126.2 . .
C7B C6 C8B 121.7(19) . .
C9A C6 C7A 108.6(18) . .
C9A C6 C8A 107.1(18) . .
C7A C6 C8A 104.2(17) . .
C7B C6 C9B 107.5(18) . .
C8B C6 C9B 107.8(18) . .
C7B C6 Se1 100.4(14) . .
C9A C6 Se1 118.5(13) . .
C8B C6 Se1 111.9(13) . .
C7A C6 Se1 107.0(12) . .
C8A C6 Se1 110.4(12) . .
C9B C6 Se1 106.5(11) . .
C6 C7A H7A 109.5 . .
C6 C7A H7B 109.5 . .
H7A C7A H7B 109.5 . .
C6 C7A H7C 109.5 . .
H7A C7A H7C 109.5 . .
H7B C7A H7C 109.5 . .
C6 C8A H8A 109.5 . .
C6 C8A H8B 109.5 . .
H8A C8A H8B 109.5 . .
C6 C8A H8C 109.5 . .
H8A C8A H8C 109.5 . .
H8B C8A H8C 109.5 . .
C6 C9A H9A 109.5 . .
C6 C9A H9B 109.5 . .
H9A C9A H9B 109.5 . .
C6 C9A H9C 109.5 . .
H9A C9A H9C 109.5 . .
H9B C9A H9C 109.5 . .
C6 C7B H7D 109.5 . .
C6 C7B H7E 109.5 . .
H7D C7B H7E 109.5 . .
C6 C7B H7F 109.5 . .
H7D C7B H7F 109.5 . .
H7E C7B H7F 109.5 . .
C6 C8B H8D 109.5 . .
C6 C8B H8E 109.5 . .
H8D C8B H8E 109.5 . .
C6 C8B H8F 109.5 . .
H8D C8B H8F 109.5 . .
H8E C8B H8F 109.5 . .
C6 C9B H9D 109.5 . .
C6 C9B H9E 109.5 . .
H9D C9B H9E 109.5 . .
C6 C9B H9F 109.5 . .
H9D C9B H9F 109.5 . .
H9E C9B H9F 109.5 . .

loop_
_geom_bond_atom_site_label_1
_geom_bond_atom_site_label_2
_geom_bond_distance
_geom_bond_site_symmetry_2
Ti1 C4 2.361(15) 2
Ti1 C4 2.361(15) .
Ti1 C1 2.376(12) .
Ti1 C1 2.376(12) 2
Ti1 C5 2.383(13) 2
Ti1 C5 2.383(13) .
Ti1 C2 2.397(11) 2
Ti1 C2 2.397(11) .
Ti1 C3 2.404(14) 2
Ti1 C3 2.404(14) .
Ti1 Se1 2.542(2) 2
Ti1 Se1 2.542(2) .
Se1 C6 2.005(13) .
C1 C5 1.373(19) .
C1 C2 1.418(17) .
C1 H1 1.0000 .
C2 C3 1.380(19) .
C2 H2 1.0000 .
C3 C4 1.36(2) .
C3 H3 1.0000 .
C4 C5 1.42(2) .
C4 H4 1.0000 .
C5 H5 1.0000 .
C6 C7B 1.42(3) .
C6 C9A 1.45(3) .
C6 C8B 1.50(3) .
C6 C7A 1.59(3) .
C6 C8A 1.60(3) .
C6 C9B 1.61(3) .
C7A H7A 0.9800 .
C7A H7B 0.9800 .
C7A H7C 0.9800 .
C8A H8A 0.9800 .
C8A H8B 0.9800 .
C8A H8C 0.9800 .
C9A H9A 0.9800 .
C9A H9B 0.9800 .
C9A H9C 0.9800 .
C7B H7D 0.9800 .
C7B H7E 0.9800 .
C7B H7F 0.9800 .
C8B H8D 0.9800 .
C8B H8E 0.9800 .
C8B H8F 0.9800 .
C9B H9D 0.9800 .
C9B H9E 0.9800 .
C9B H9F 0.9800 .
